data_4115812
loop_
_publ_author_name
'H\'ector Carrasco'
'Concepci\'on Foces-Foces'
'Cirilo P\'erez'
'Mat\'ias L. Rodr\'iguez'
'Julio D. Mart\'in'

_publ_contact_author
;                                                                               
      C.Foce-Foces
      Instituto de Quimica-Fisica Rocasolano-CSIC                               
      Departamento de Cristalografia                                            
      Serrano 119                                                               
      E-28006 Madrid                                                            
      Spain                                                                     
;
_publ_contact_author_email cfoces@iqfr.csic.es
_publ_contact_author_fax '+34 1 5642431'
_publ_contact_author_phone '+34 1 5619400'
_publ_section_title
;
 Tubular Hydrogen-Bonded Networks Sustained by Water Molecules
;
_journal_name_full 'Journal of the American Chemical Society'
_journal_page_first 11970
_journal_page_last 11981
_journal_paper_doi 10.1021/ja011028t
_journal_volume 123
_journal_year 2001
_chemical_formula_sum 'C30 H52 O8'
_chemical_formula_weight 540.72
_chemical_name_systematic
; 
 ? 
;
_space_group_IT_number 29
_symmetry_cell_setting orthorhombic
_symmetry_space_group_name_Hall 'P 2c -2ac'
_symmetry_space_group_name_H-M 'P c a 21'
_atom_sites_solution_hydrogens geom
_atom_sites_solution_primary direct
_atom_sites_solution_secondary difmap
_audit_creation_method SHELXL-97
_cell_angle_alpha 90.00
_cell_angle_beta 90.00
_cell_angle_gamma 90.00
_cell_formula_units_Z 4
_cell_length_a 14.175(3)
_cell_length_b 14.183(3)
_cell_length_c 14.574(4)
_cell_measurement_temperature 293(2)
_cell_volume 2930.0(12)
_computing_structure_refinement 'SHELXL-97 (Sheldrick, 1997)'
_computing_structure_solution 'SHELXS-97 (Sheldrick, 1990)'
_diffrn_ambient_temperature 293(2)
_diffrn_measured_fraction_theta_full 0.933
_diffrn_measured_fraction_theta_max 0.933
_diffrn_radiation_monochromator graphite
_diffrn_radiation_source 'fine-focus sealed tube'
_diffrn_radiation_type MoK\a
_diffrn_radiation_wavelength 0.71069
_diffrn_reflns_av_R_equivalents 0.0422
_diffrn_reflns_av_sigmaI/netI 0.0323
_diffrn_reflns_limit_h_max 19
_diffrn_reflns_limit_h_min -18
_diffrn_reflns_limit_k_max 16
_diffrn_reflns_limit_k_min -18
_diffrn_reflns_limit_l_max 18
_diffrn_reflns_limit_l_min -18
_diffrn_reflns_number 19597
_diffrn_reflns_theta_full 28.99
_diffrn_reflns_theta_max 28.99
_diffrn_reflns_theta_min 1.44
_exptl_absorpt_coefficient_mu 0.087
_exptl_crystal_density_diffrn 1.226
_exptl_crystal_F_000 1184
_refine_diff_density_max 0.220
_refine_diff_density_min -0.154
_refine_diff_density_rms 0.039
_refine_ls_abs_structure_details 'Flack H D (1983), Acta Cryst. A39, 876-881'
_refine_ls_abs_structure_Flack 0(10)
_refine_ls_extinction_coef 0.0000(3)
_refine_ls_extinction_expression Fc^*^=kFc[1+0.001xFc^2^\l^3^/sin(2\q)]^-1/4^
_refine_ls_extinction_method SHELXL
_refine_ls_goodness_of_fit_ref 1.067
_refine_ls_hydrogen_treatment mixed
_refine_ls_matrix_type full
_refine_ls_number_parameters 344
_refine_ls_number_reflns 3782
_refine_ls_number_restraints 1
_refine_ls_restrained_S_all 1.067
_refine_ls_R_factor_all 0.0685
_refine_ls_R_factor_gt 0.0481
_refine_ls_shift/su_max 1.274
_refine_ls_shift/su_mean 0.004
_refine_ls_structure_factor_coef Fsqd
_refine_ls_weighting_details 'calc w=1/[\s^2^(Fo^2^)+(0.0598P)^2^+0.4647P] where P=(Fo^2^+2Fc^2^)/3'
_refine_ls_weighting_scheme calc
_refine_ls_wR_factor_gt 0.1095
_refine_ls_wR_factor_ref 0.1211
_reflns_number_gt 2936
_reflns_number_total 3782
_reflns_threshold_expression >2sigma(I)
_cod_data_source_file ja011028t_07.cif
_cod_data_source_block 1G
_cod_original_sg_symbol_H-M 'P 21 21 21'
_cod_database_code 4115812

loop_
_symmetry_equiv_pos_as_xyz
'x, y, z'
'-x, -y, z+1/2'
'-x+1/2, y, z+1/2'
'x+1/2, -y, z'

loop_
_atom_site_label
_atom_site_type_symbol
_atom_site_fract_x
_atom_site_fract_y
_atom_site_fract_z
_atom_site_U_iso_or_equiv
_atom_site_adp_type
_atom_site_occupancy
_atom_site_symmetry_multiplicity
_atom_site_calc_flag
O1A O 0.73281(12) 0.24831(13) 0.49659(13) 0.0339(4) Uani 1 1 d
O2A O 0.56896(15) 0.16409(16) 0.41934(15) 0.0454(5) Uani 1 1 d
O3A O 0.87107(17) 0.34632(17) 0.77127(18) 0.0560(6) Uani 1 1 d
O4A O 0.81677(18) 0.20012(17) 0.78018(16) 0.0544(6) Uani 1 1 d
O1B O 0.26855(14) 0.25332(12) 0.35336(13) 0.0316(4) Uani 1 1 d
O2B O 0.45741(15) 0.29649(19) 0.33206(19) 0.0576(6) Uani 1 1 d
O3B O 0.11791(17) 0.2363(2) 0.06832(18) 0.0648(7) Uani 1 1 d
O4B O 0.26557(16) 0.26345(16) 0.04755(14) 0.0485(5) Uani 1 1 d
C1A C 0.64886(18) 0.2411(2) 0.55097(19) 0.0324(6) Uani 1 1 d
C2A C 0.5963(2) 0.3338(2) 0.5432(2) 0.0421(7) Uani 1 1 d
C3A C 0.6568(2) 0.4168(2) 0.5722(3) 0.0501(8) Uani 1 1 d
C4A C 0.7249(2) 0.3960(2) 0.6518(2) 0.0424(7) Uani 1 1 d
C5A C 0.76431(19) 0.29406(19) 0.65249(19) 0.0339(6) Uani 1 1 d
C6A C 0.68141(19) 0.2279(2) 0.65200(19) 0.0341(6) Uani 1 1 d
C7A C 0.8236(2) 0.2829(2) 0.7402(2) 0.0390(7) Uani 1 1 d
C8A C 0.5957(2) 0.1566(2) 0.5157(2) 0.0372(6) Uani 1 1 d
C9A C 0.81296(18) 0.2655(2) 0.55658(19) 0.0318(6) Uani 1 1 d
C10A C 0.8647(2) 0.1685(2) 0.5679(2) 0.0431(7) Uani 1 1 d
C11A C 0.8616(3) 0.1056(3) 0.4804(3) 0.0629(10) Uani 1 1 d
C12A C 0.9636(3) 0.1743(3) 0.6034(3) 0.0664(11) Uani 1 1 d
C13A C 0.8657(2) 0.3463(2) 0.5066(2) 0.0456(7) Uani 1 1 d
C14A C 0.8939(3) 0.3196(3) 0.4061(3) 0.0647(11) Uani 1 1 d
C15A C 0.9464(3) 0.3922(3) 0.5577(3) 0.0689(11) Uani 1 1 d
C1B C 0.2998(2) 0.34678(19) 0.32366(19) 0.0340(6) Uani 1 1 d
C2B C 0.2323(2) 0.4202(2) 0.3600(2) 0.0449(7) Uani 1 1 d
C3B C 0.1349(2) 0.3950(3) 0.3315(3) 0.0537(9) Uani 1 1 d
C4B C 0.1259(2) 0.3498(2) 0.2329(2) 0.0469(8) Uani 1 1 d
C5B C 0.20728(19) 0.28486(19) 0.20341(19) 0.0323(6) Uani 1 1 d
C6B C 0.2951(2) 0.34242(19) 0.21738(19) 0.0332(6) Uani 1 1 d
C7B C 0.1913(2) 0.2570(2) 0.1006(2) 0.0377(6) Uani 1 1 d
C8B C 0.3951(2) 0.3642(2) 0.3633(2) 0.0439(7) Uani 1 1 d
C9B C 0.22552(19) 0.20107(19) 0.27513(18) 0.0301(5) Uani 1 1 d
C10B C 0.2987(2) 0.1315(2) 0.2347(2) 0.0404(7) Uani 1 1 d
C11B C 0.3587(2) 0.0842(3) 0.3093(3) 0.0573(9) Uani 1 1 d
C12B C 0.2618(3) 0.0569(2) 0.1678(3) 0.0639(10) Uani 1 1 d
C13B C 0.1376(2) 0.1563(2) 0.3190(2) 0.0402(7) Uani 1 1 d
C14B C 0.1575(3) 0.0819(3) 0.3951(3) 0.0587(9) Uani 1 1 d
C15B C 0.0663(3) 0.1157(3) 0.2514(3) 0.0662(11) Uani 1 1 d
H2 H 0.5218 0.1972 0.4146 0.050 Uiso 1 1 d
H4 H 0.8553 0.1967 0.8221 0.050 Uiso 1 1 d
H22 H 0.5055 0.3222 0.3132 0.050 Uiso 1 1 d
H42 H 0.2511 0.2483 -0.0049 0.050 Uiso 1 1 d
H2A H 0.5790 0.3432 0.4770 0.050 Uiso 1 1 d
H2B H 0.5451 0.3258 0.5836 0.050 Uiso 1 1 d
H3A H 0.6172 0.4695 0.5887 0.050 Uiso 1 1 d
H3B H 0.6938 0.4355 0.5183 0.050 Uiso 1 1 d
H4A H 0.7743 0.4404 0.6509 0.050 Uiso 1 1 d
H4B H 0.6933 0.3997 0.7111 0.050 Uiso 1 1 d
H6A H 0.7014 0.1659 0.6609 0.050 Uiso 1 1 d
H6B H 0.6340 0.2425 0.6990 0.050 Uiso 1 1 d
H8A H 0.5440 0.1472 0.5543 0.050 Uiso 1 1 d
H8B H 0.6350 0.1049 0.5197 0.050 Uiso 1 1 d
H10 H 0.8315 0.1338 0.6169 0.050 Uiso 1 1 d
H11A H 0.9064 0.1262 0.4362 0.080 Uiso 1 1 d
H11B H 0.8955 0.0415 0.4895 0.080 Uiso 1 1 d
H11C H 0.7964 0.0963 0.4569 0.080 Uiso 1 1 d
H12A H 0.9748 0.2185 0.6590 0.100 Uiso 1 1 d
H12B H 0.9893 0.1075 0.6226 0.100 Uiso 1 1 d
H12C H 1.0042 0.1922 0.5514 0.100 Uiso 1 1 d
H13 H 0.8224 0.3939 0.4966 0.050 Uiso 1 1 d
H14A H 0.9140 0.3753 0.3739 0.100 Uiso 1 1 d
H14B H 0.8402 0.2929 0.3752 0.100 Uiso 1 1 d
H14C H 0.9443 0.2745 0.4070 0.100 Uiso 1 1 d
H15A H 0.9325 0.4031 0.6220 0.100 Uiso 1 1 d
H15B H 1.0013 0.3460 0.5551 0.100 Uiso 1 1 d
H15C H 0.9565 0.4537 0.5279 0.100 Uiso 1 1 d
H22A H 0.2329 0.4182 0.4280 0.050 Uiso 1 1 d
H22B H 0.2563 0.4828 0.3329 0.050 Uiso 1 1 d
H23A H 0.0984 0.4469 0.3370 0.050 Uiso 1 1 d
H23B H 0.1149 0.3534 0.3819 0.050 Uiso 1 1 d
H24A H 0.0706 0.3138 0.2268 0.050 Uiso 1 1 d
H24B H 0.1217 0.3941 0.1832 0.050 Uiso 1 1 d
H26A H 0.3454 0.3168 0.1919 0.050 Uiso 1 1 d
H26B H 0.2883 0.3961 0.1895 0.050 Uiso 1 1 d
H28A H 0.4382 0.4315 0.3305 0.050 Uiso 1 1 d
H28B H 0.3906 0.3672 0.4332 0.050 Uiso 1 1 d
H30 H 0.3413 0.1715 0.1946 0.050 Uiso 1 1 d
H31A H 0.4110 0.0637 0.2793 0.080 Uiso 1 1 d
H31B H 0.3936 0.1167 0.3681 0.080 Uiso 1 1 d
H31C H 0.3308 0.0371 0.3358 0.080 Uiso 1 1 d
H32A H 0.2317 0.0089 0.2027 0.100 Uiso 1 1 d
H32B H 0.3116 0.0259 0.1341 0.100 Uiso 1 1 d
H32C H 0.2200 0.0856 0.1166 0.100 Uiso 1 1 d
H33 H 0.1065 0.2107 0.3494 0.050 Uiso 1 1 d
H34A H 0.1786 0.0242 0.3671 0.100 Uiso 1 1 d
H34B H 0.2049 0.1050 0.4359 0.100 Uiso 1 1 d
H34C H 0.1003 0.0697 0.4287 0.100 Uiso 1 1 d
H35A H 0.0909 0.0608 0.2191 0.100 Uiso 1 1 d
H35B H 0.0074 0.1110 0.2844 0.100 Uiso 1 1 d
H35C H 0.0575 0.1573 0.2047 0.100 Uiso 1 1 d

loop_
_atom_site_aniso_label
_atom_site_aniso_U_11
_atom_site_aniso_U_22
_atom_site_aniso_U_33
_atom_site_aniso_U_23
_atom_site_aniso_U_13
_atom_site_aniso_U_12
O1A 0.0271(9) 0.0480(11) 0.0267(9) -0.0007(9) 0.0009(8) -0.0043(8)
O2A 0.0428(12) 0.0540(13) 0.0394(12) -0.0016(10) -0.0085(9) -0.0044(10)
O3A 0.0585(14) 0.0541(14) 0.0556(14) -0.0083(12) -0.0249(12) -0.0028(11)
O4A 0.0672(16) 0.0578(14) 0.0384(12) 0.0042(11) -0.0164(11) -0.0010(12)
O1B 0.0366(10) 0.0333(10) 0.0249(8) 0.0021(8) 0.0002(8) -0.0012(8)
O2B 0.0387(11) 0.0666(16) 0.0675(16) 0.0003(13) -0.0006(11) -0.0011(11)
O3B 0.0492(13) 0.105(2) 0.0406(12) 0.0028(14) -0.0094(11) -0.0148(13)
O4B 0.0483(12) 0.0702(15) 0.0270(11) -0.0014(11) -0.0005(10) -0.0011(11)
C1A 0.0282(12) 0.0420(15) 0.0270(14) 0.0021(12) 0.0022(11) -0.0037(11)
C2A 0.0344(14) 0.0446(17) 0.0474(17) -0.0003(15) -0.0025(13) 0.0034(13)
C3A 0.0451(17) 0.0388(16) 0.066(2) -0.0019(15) -0.0111(17) 0.0058(13)
C4A 0.0434(16) 0.0355(14) 0.0482(18) -0.0087(14) -0.0030(14) 0.0017(12)
C5A 0.0327(13) 0.0362(14) 0.0329(14) -0.0055(12) -0.0015(12) -0.0009(11)
C6A 0.0353(14) 0.0396(14) 0.0274(13) -0.0006(12) 0.0038(12) -0.0017(11)
C7A 0.0439(16) 0.0425(16) 0.0306(14) -0.0054(13) -0.0032(12) 0.0052(13)
C8A 0.0330(13) 0.0451(16) 0.0336(15) -0.0011(12) 0.0012(12) -0.0071(12)
C9A 0.0270(12) 0.0414(15) 0.0270(13) -0.0025(12) -0.0026(11) -0.0033(11)
C10A 0.0381(15) 0.0483(17) 0.0428(16) -0.0086(14) -0.0013(13) 0.0063(13)
C11A 0.057(2) 0.065(2) 0.067(3) -0.028(2) -0.0001(19) 0.0122(18)
C12A 0.0480(19) 0.075(3) 0.076(3) -0.023(2) -0.0153(19) 0.0189(18)
C13A 0.0368(15) 0.0536(19) 0.0464(17) 0.0034(15) -0.0005(14) -0.0112(14)
C14A 0.054(2) 0.093(3) 0.047(2) 0.011(2) 0.0059(17) -0.025(2)
C15A 0.056(2) 0.084(3) 0.067(2) 0.002(2) -0.006(2) -0.029(2)
C1B 0.0387(14) 0.0317(14) 0.0315(14) 0.0003(11) 0.0033(12) -0.0021(12)
C2B 0.0576(19) 0.0368(15) 0.0404(16) -0.0047(14) 0.0110(14) 0.0033(14)
C3B 0.0467(18) 0.052(2) 0.062(2) -0.0042(17) 0.0158(17) 0.0146(15)
C4B 0.0376(16) 0.0501(19) 0.0530(19) 0.0073(15) 0.0012(14) 0.0100(13)
C5B 0.0326(12) 0.0359(14) 0.0285(13) 0.0046(11) -0.0012(11) 0.0034(11)
C6B 0.0373(14) 0.0314(14) 0.0308(13) 0.0059(11) 0.0027(12) 0.0024(11)
C7B 0.0393(16) 0.0451(16) 0.0286(13) 0.0049(12) -0.0036(12) 0.0017(12)
C8B 0.0378(15) 0.0538(19) 0.0402(16) -0.0016(15) -0.0017(13) -0.0109(14)
C9B 0.0368(15) 0.0313(12) 0.0224(12) 0.0026(10) -0.0012(11) 0.0000(10)
C10B 0.0485(16) 0.0317(14) 0.0411(16) 0.0020(13) 0.0075(14) 0.0034(12)
C11B 0.0519(19) 0.049(2) 0.071(2) 0.0132(18) 0.0002(18) 0.0148(16)
C12B 0.091(3) 0.0439(17) 0.056(2) -0.0128(17) 0.006(2) 0.0061(19)
C13B 0.0383(15) 0.0432(16) 0.0391(15) 0.0042(13) 0.0035(13) -0.0076(13)
C14B 0.067(2) 0.055(2) 0.054(2) 0.0159(17) 0.0075(19) -0.0134(18)
C15B 0.053(2) 0.085(3) 0.061(2) 0.008(2) -0.0029(19) -0.0271(19)

loop_
_atom_type_symbol
_atom_type_description
_atom_type_scat_dispersion_real
_atom_type_scat_dispersion_imag
_atom_type_scat_source
C C 0.0033 0.0000 'International Tables Vol C Tables 4.2.6.8 and 6.1.1.4'
H H 0.0000 0.0000 'International Tables Vol C Tables 4.2.6.8 and 6.1.1.4'
O O 0.0106 0.0000 'International Tables Vol C Tables 4.2.6.8 and 6.1.1.4'

loop_
_geom_angle_atom_site_label_1
_geom_angle_atom_site_label_2
_geom_angle_atom_site_label_3
_geom_angle
_geom_angle_site_symmetry_1
C1A O1A C9A 109.16(19) .
C8A O2A H2 109.5 .
C7A O4A H4 109.5 .
C1B O1B C9B 110.36(19) .
O2B O2B C8B 0(10) 1
O2B O2B H22 0.0 1
C8B O2B H22 109.4 .
C7B O4B H42 109.3 .
O1A C1A C8A 106.4(2) .
O1A C1A C2A 107.8(2) .
C8A C1A C2A 114.7(2) .
O1A C1A C6A 106.6(2) .
C8A C1A C6A 112.0(2) .
C2A C1A C6A 108.8(2) .
C1A C2A C3A 112.0(2) .
C1A C2A H2A 108.0 .
C3A C2A H2A 107.6 .
C1A C2A H2B 103.2 .
C3A C2A H2B 110.7 .
H2A C2A H2B 115.4 .
C2A C3A C4A 114.6(3) .
C2A C3A H3A 110.0 .
C4A C3A H3A 109.1 .
C2A C3A H3B 106.7 .
C4A C3A H3B 108.6 .
H3A C3A H3B 107.5 .
C3A C4A C5A 114.2(2) .
C3A C4A H4A 109.2 .
C5A C4A H4A 110.9 .
C3A C4A H4B 111.7 .
C5A C4A H4B 102.1 .
H4A C4A H4B 108.6 .
C6A C5A C7A 111.5(2) .
C6A C5A C4A 107.5(2) .
C7A C5A C4A 107.3(2) .
C6A C5A C9A 100.0(2) .
C7A C5A C9A 117.5(2) .
C4A C5A C9A 112.5(2) .
C5A C6A C1A 99.3(2) .
C5A C6A H6A 110.5 .
C1A C6A H6A 109.7 .
C5A C6A H6B 113.6 .
C1A C6A H6B 115.6 .
H6A C6A H6B 108.0 .
O3A C7A O4A 122.6(3) .
O3A C7A C5A 122.5(3) .
O4A C7A C5A 114.9(3) .
O2A C8A C1A 113.6(2) .
O2A C8A H8A 112.8 .
C1A C8A H8A 107.5 .
O2A C8A H8B 106.1 .
C1A C8A H8B 107.9 .
H8A C8A H8B 108.8 .
O1A C9A C13A 102.6(2) .
O1A C9A C10A 106.4(2) .
C13A C9A C10A 118.2(2) .
O1A C9A C5A 103.26(19) .
C13A C9A C5A 115.4(2) .
C10A C9A C5A 109.3(2) .
C12A C10A C11A 109.9(3) .
C12A C10A C9A 115.2(3) .
C11A C10A C9A 113.8(3) .
C12A C10A H10 103.0 .
C11A C10A H10 107.1 .
C9A C10A H10 106.9 .
C10A C11A H11A 111.1 .
C10A C11A H11B 112.6 .
H11A C11A H11B 92.6 .
C10A C11A H11C 112.6 .
H11A C11A H11C 115.4 .
H11B C11A H11C 111.1 .
C10A C12A H12A 116.6 .
C10A C12A H12B 111.5 .
H12A C12A H12B 106.5 .
C10A C12A H12C 107.2 .
H12A C12A H12C 110.8 .
H12B C12A H12C 103.5 .
C15A C13A C9A 116.9(3) .
C15A C13A C14A 111.9(3) .
C9A C13A C14A 112.6(3) .
C15A C13A H13 105.3 .
C9A C13A H13 107.1 .
C14A C13A H13 101.5 .
C13A C14A H14A 109.5 .
C13A C14A H14B 109.4 .
H14A C14A H14B 109.2 .
C13A C14A H14C 109.8 .
H14A C14A H14C 109.5 .
H14B C14A H14C 109.5 .
C13A C15A H15A 113.0 .
C13A C15A H15B 106.4 .
H15A C15A H15B 107.2 .
C13A C15A H15C 105.9 .
H15A C15A H15C 108.3 .
H15B C15A H15C 116.2 .
O1B C1B C8B 108.1(2) .
O1B C1B C2B 109.3(2) .
C8B C1B C2B 108.9(3) .
O1B C1B C6B 104.3(2) .
C8B C1B C6B 115.6(3) .
C2B C1B C6B 110.5(3) .
C3B C2B C1B 109.0(3) .
C3B C2B H22A 106.3 .
C1B C2B H22A 108.9 .
C3B C2B H22B 114.1 .
C1B C2B H22B 104.6 .
H22A C2B H22B 113.9 .
C2B C3B C4B 115.3(3) .
C2B C3B H23A 108.1 .
C4B C3B H23A 111.4 .
C2B C3B H23B 101.8 .
C4B C3B H23B 114.3 .
H23A C3B H23B 105.0 .
C5B C4B C3B 115.9(3) .
C5B C4B H24A 105.9 .
C3B C4B H24A 112.0 .
C5B C4B H24B 103.2 .
C3B C4B H24B 115.2 .
H24A C4B H24B 103.4 .
C6B C5B C4B 105.0(2) .
C6B C5B C7B 112.7(2) .
C4B C5B C7B 108.0(2) .
C6B C5B C9B 100.4(2) .
C4B C5B C9B 112.5(2) .
C7B C5B C9B 117.4(2) .
C5B C6B C1B 101.1(2) .
C5B C6B H26A 112.9 .
C1B C6B H26A 113.7 .
C5B C6B H26B 108.7 .
C1B C6B H26B 116.0 .
H26A C6B H26B 104.7 .
O3B C7B O4B 119.5(3) .
O3B C7B C5B 124.9(3) .
O4B C7B C5B 115.6(2) .
O2B C8B O2B 0.0(3) 1
O2B C8B C1B 109.6(3) 1
O2B C8B C1B 109.6(3) .
O2B C8B H28A 95.3 1
O2B C8B H28A 95.3 .
C1B C8B H28A 115.4 .
O2B C8B H28B 113.4 1
O2B C8B H28B 113.4 .
C1B C8B H28B 109.7 .
H28A C8B H28B 112.8 .
O1B C9B C13B 102.6(2) .
O1B C9B C10B 109.5(2) .
C13B C9B C10B 116.0(2) .
O1B C9B C5B 101.3(2) .
C13B C9B C5B 116.5(2) .
C10B C9B C5B 109.4(2) .
C11B C10B C12B 109.8(3) .
C11B C10B C9B 112.4(3) .
C12B C10B C9B 117.0(3) .
C11B C10B H30 108.9 .
C12B C10B H30 102.8 .
C9B C10B H30 105.2 .
C10B C11B H31A 104.5 .
C10B C11B H31B 128.6 .
H31A C11B H31B 98.2 .
C10B C11B H31C 113.5 .
H31A C11B H31C 109.8 .
H31B C11B H31C 100.6 .
C10B C12B H32A 107.8 .
C10B C12B H32B 112.9 .
H32A C12B H32B 105.9 .
C10B C12B H32C 112.5 .
H32A C12B H32C 114.3 .
H32B C12B H32C 103.4 .
C15B C13B C9B 115.1(3) .
C15B C13B C14B 108.9(3) .
C9B C13B C14B 115.4(3) .
C15B C13B H33 106.7 .
C9B C13B H33 103.0 .
C14B C13B H33 106.9 .
C13B C14B H34A 109.4 .
C13B C14B H34B 109.8 .
H34A C14B H34B 109.7 .
C13B C14B H34C 109.3 .
H34A C14B H34C 109.0 .
H34B C14B H34C 109.6 .
C13B C15B H35A 112.1 .
C13B C15B H35B 106.0 .
H35A C15B H35B 119.7 .
C13B C15B H35C 109.2 .
H35A C15B H35C 101.9 .
H35B C15B H35C 107.5 .

loop_
_geom_bond_atom_site_label_1
_geom_bond_atom_site_label_2
_geom_bond_distance
_geom_bond_site_symmetry_2
O1A C1A 1.433(3) .
O1A C9A 1.454(3) .
O2A C8A 1.458(4) .
O2A H2 0.8202 .
O3A C7A 1.211(4) .
O4A C7A 1.314(4) .
O4A H4 0.8211 .
O1B C1B 1.463(3) .
O1B C9B 1.490(3) .
O2B O2B 0.000(5) 1
O2B C8B 1.383(4) .
O2B H22 0.8208 .
O3B C7B 1.179(4) .
O4B C7B 1.309(4) .
O4B H42 0.8204 .
C1A C8A 1.508(4) .
C1A C2A 1.515(4) .
C1A C6A 1.554(4) .
C2A C3A 1.517(5) .
C2A H2A 1.0040 .
C2A H2B 0.9416 .
C3A C4A 1.538(5) .
C3A H3A 0.9650 .
C3A H3B 0.9811 .
C4A C5A 1.550(4) .
C4A H4A 0.9416 .
C4A H4B 0.9757 .
C5A C6A 1.504(4) .
C5A C7A 1.538(4) .
C5A C9A 1.611(4) .
C6A H6A 0.9318 .
C6A H6B 0.9817 .
C8A H8A 0.9334 .
C8A H8B 0.9221 .
C9A C13A 1.550(4) .
C9A C10A 1.567(4) .
C10A C12A 1.497(5) .
C10A C11A 1.557(5) .
C10A H10 0.9863 .
C11A H11A 0.9512 .
C11A H11B 1.0367 .
C11A H11C 0.9950 .
C12A H12A 1.0367 .
C12A H12B 1.0524 .
C12A H12C 0.9855 .
C13A C15A 1.512(5) .
C13A C14A 1.565(6) .
C13A H13 0.9244 .
C14A H14A 0.9611 .
C14A H14B 0.9621 .
C14A H14C 0.9580 .
C15A H15A 0.9690 .
C15A H15B 1.0176 .
C15A H15C 0.9852 .
C1B C8B 1.490(4) .
C1B C2B 1.510(4) .
C1B C6B 1.552(4) .
C2B C3B 1.485(5) .
C2B H22A 0.9916 .
C2B H22B 1.0298 .
C3B C4B 1.580(5) .
C3B H23A 0.9033 .
C3B H23B 0.9829 .
C4B C5B 1.538(4) .
C4B H24A 0.9402 .
C4B H24B 0.9602 .
C5B C6B 1.502(4) .
C5B C7B 1.566(4) .
C5B C9B 1.604(4) .
C6B H26A 0.8824 .
C6B H26B 0.8680 .
C8B O2B 1.383(4) 1
C8B H28A 1.2293 .
C8B H28B 1.0214 .
C9B C13B 1.538(4) .
C9B C10B 1.548(4) .
C10B C11B 1.534(5) .
C10B C12B 1.532(5) .
C10B H30 1.0144 .
C11B H31A 0.9097 .
C11B H31B 1.0911 .
C11B H31C 0.8672 .
C12B H32A 0.9509 .
C12B H32B 0.9665 .
C12B H32C 1.0357 .
C13B C15B 1.525(5) .
C13B C14B 1.556(5) .
C13B H33 0.9917 .
C14B H34A 0.9620 .
C14B H34B 0.9557 .
C14B H34C 0.9640 .
C15B H35A 0.9737 .
C15B H35B 0.9656 .
C15B H35C 0.9087 .

loop_
_geom_hbond_atom_site_label_D
_geom_hbond_atom_site_label_H
_geom_hbond_atom_site_label_A
_geom_hbond_distance_DH
_geom_hbond_distance_HA
_geom_hbond_distance_DA
_geom_hbond_angle_DHA
_geom_hbond_site_symmetry_A
O2A H2 O2B 0.82 2.06 2.765(3) 143.1 1
O4A H4 O2A 0.82 1.84 2.645(3) 167.9 3_655
O2B H22 O3A 0.82 1.88 2.682(3) 163.8 3_654
O4B H42 O1B 0.82 2.09 2.875(3) 161.4 3_554

loop_
_geom_torsion_atom_site_label_1
_geom_torsion_atom_site_label_2
_geom_torsion_atom_site_label_3
_geom_torsion_atom_site_label_4
_geom_torsion
_geom_torsion_site_symmetry_1
_geom_torsion_site_symmetry_4
C9A O1A C1A C8A -134.6(2) . .
C9A O1A C1A C2A 101.8(2) . .
C9A O1A C1A C6A -14.9(3) . .
O1A C1A C2A C3A -56.8(3) . .
C8A C1A C2A C3A -175.1(3) . .
C6A C1A C2A C3A 58.5(3) . .
C1A C2A C3A C4A -35.3(4) . .
C2A C3A C4A C5A 33.7(4) . .
C3A C4A C5A C6A -55.1(3) . .
C3A C4A C5A C7A -175.1(3) . .
C3A C4A C5A C9A 54.1(3) . .
C7A C5A C6A C1A -169.6(2) . .
C4A C5A C6A C1A 73.0(3) . .
C9A C5A C6A C1A -44.6(2) . .
O1A C1A C6A C5A 38.9(3) . .
C8A C1A C6A C5A 155.0(2) . .
C2A C1A C6A C5A -77.1(3) . .
C6A C5A C7A O3A -153.6(3) . .
C4A C5A C7A O3A -36.1(4) . .
C9A C5A C7A O3A 91.9(4) . .
C6A C5A C7A O4A 24.7(3) . .
C4A C5A C7A O4A 142.2(3) . .
C9A C5A C7A O4A -89.8(3) . .
O1A C1A C8A O2A -60.3(3) . .
C2A C1A C8A O2A 58.8(3) . .
C6A C1A C8A O2A -176.5(2) . .
C1A O1A C9A C13A -134.1(2) . .
C1A O1A C9A C10A 101.2(3) . .
C1A O1A C9A C5A -13.8(3) . .
C6A C5A C9A O1A 37.8(3) . .
C7A C5A C9A O1A 158.5(2) . .
C4A C5A C9A O1A -76.0(3) . .
C6A C5A C9A C13A 148.9(2) . .
C7A C5A C9A C13A -90.4(3) . .
C4A C5A C9A C13A 35.1(3) . .
C6A C5A C9A C10A -75.1(3) . .
C7A C5A C9A C10A 45.6(3) . .
C4A C5A C9A C10A 171.1(2) . .
O1A C9A C10A C12A 162.7(3) . .
C13A C9A C10A C12A 48.2(4) . .
C5A C9A C10A C12A -86.4(3) . .
O1A C9A C10A C11A 34.4(3) . .
C13A C9A C10A C11A -80.1(3) . .
C5A C9A C10A C11A 145.3(3) . .
O1A C9A C13A C15A 171.3(3) . .
C10A C9A C13A C15A -72.2(4) . .
C5A C9A C13A C15A 59.8(4) . .
O1A C9A C13A C14A -57.2(3) . .
C10A C9A C13A C14A 59.4(4) . .
C5A C9A C13A C14A -168.7(3) . .
C9B O1B C1B C8B -136.1(2) . .
C9B O1B C1B C2B 105.5(3) . .
C9B O1B C1B C6B -12.6(3) . .
O1B C1B C2B C3B -54.1(3) . .
C8B C1B C2B C3B -171.9(3) . .
C6B C1B C2B C3B 60.1(3) . .
C1B C2B C3B C4B -36.6(4) . .
C2B C3B C4B C5B 35.6(4) . .
C3B C4B C5B C6B -53.0(3) . .
C3B C4B C5B C7B -173.5(3) . .
C3B C4B C5B C9B 55.3(4) . .
C4B C5B C6B C1B 70.3(3) . .
C7B C5B C6B C1B -172.4(2) . .
C9B C5B C6B C1B -46.6(3) . .
O1B C1B C6B C5B 37.9(3) . .
C8B C1B C6B C5B 156.4(2) . .
C2B C1B C6B C5B -79.4(3) . .
C6B C5B C7B O3B -157.6(3) . .
C4B C5B C7B O3B -42.1(4) . .
C9B C5B C7B O3B 86.4(4) . .
C6B C5B C7B O4B 18.2(4) . .
C4B C5B C7B O4B 133.7(3) . .
C9B C5B C7B O4B -97.7(3) . .
O2B O2B C8B C1B 0.00(9) 1 .
O1B C1B C8B O2B 60.3(3) . 1
C2B C1B C8B O2B 178.9(3) . 1
C6B C1B C8B O2B -56.0(3) . 1
O1B C1B C8B O2B 60.3(3) . .
C2B C1B C8B O2B 178.9(3) . .
C6B C1B C8B O2B -56.0(3) . .
C1B O1B C9B C13B -136.7(2) . .
C1B O1B C9B C10B 99.5(2) . .
C1B O1B C9B C5B -16.0(2) . .
C6B C5B C9B O1B 39.1(2) . .
C4B C5B C9B O1B -72.0(3) . .
C7B C5B C9B O1B 161.6(2) . .
C6B C5B C9B C13B 149.5(2) . .
C4B C5B C9B C13B 38.4(3) . .
C7B C5B C9B C13B -88.0(3) . .
C6B C5B C9B C10B -76.4(3) . .
C4B C5B C9B C10B 172.4(2) . .
C7B C5B C9B C10B 46.1(3) . .
O1B C9B C10B C11B 38.9(3) . .
C13B C9B C10B C11B -76.6(3) . .
C5B C9B C10B C11B 149.1(3) . .
O1B C9B C10B C12B 167.3(3) . .
C13B C9B C10B C12B 51.8(4) . .
C5B C9B C10B C12B -82.5(3) . .
O1B C9B C13B C15B 167.0(3) . .
C10B C9B C13B C15B -73.7(4) . .
C5B C9B C13B C15B 57.3(4) . .
O1B C9B C13B C14B -64.8(3) . .
C10B C9B C13B C14B 54.5(4) . .
C5B C9B C13B C14B -174.4(3) . .
